data_7156163
loop_
_publ_author_name
'Kripalaya Ratheesh, Arya'
'Sparkes, Hazel A.'
'Prasad, Karnam Jayarampillai Rajendra'

_publ_section_title
;
 A new strategy for the synthesis of diverse benzo[a]carbazoles via a
 divergent catalytic Michael reaction.
;
_journal_issue 14
_journal_name_full 'Organic &amp; biomolecular chemistry'
_journal_page_first 2527
_journal_page_last 2540
_journal_paper_doi 10.1039/C8OB00154E
_journal_volume 16
_journal_year 2018
_chemical_formula_moiety 'C23 H16 N4 O2'
_chemical_formula_sum 'C23 H16 N4 O2'
_chemical_formula_weight 380.40
_space_group_crystal_system triclinic
_space_group_IT_number 2
_space_group_name_Hall '-P 1'
_space_group_name_H-M_alt 'P -1'
_symmetry_space_group_name_Hall '-P 1'
_symmetry_space_group_name_H-M 'P -1'
_atom_sites_solution_hydrogens mixed
_atom_sites_solution_primary iterative
_audit_creation_date 2016-09-15
_audit_creation_method
;
Olex2 1.2
(compiled 2016.09.09 svn.r3337 for OlexSys, GUI svn.r5227)
;
_audit_update_record
;
2017-05-03 deposited with the CCDC.
2018-03-02 downloaded from the CCDC.
;
_cell_angle_alpha 97.848(6)
_cell_angle_beta 104.222(6)
_cell_angle_gamma 108.609(6)
_cell_formula_units_Z 2
_cell_length_a 8.3973(8)
_cell_length_b 8.5161(9)
_cell_length_c 14.1035(13)
_cell_measurement_reflns_used 3477
_cell_measurement_temperature 100(2)
_cell_measurement_theta_max 27.44
_cell_measurement_theta_min 2.60
_cell_volume 900.83(16)
_computing_cell_refinement 'SAINT v8.37A (Bruker, 2015)'
_computing_data_reduction 'SAINT v8.37A (Bruker, 2015)'
_computing_molecular_graphics 'Olex2 (Dolomanov et al., 2009)'
_computing_publication_material 'Olex2 (Dolomanov et al., 2009)'
_computing_structure_refinement 'ShelXL (Sheldrick, 2015)'
_computing_structure_solution
;
Superflip (Palatinus & Chapuis, 2007;Palatinus & van der Lee, 2008;
Palatinus et al., 2012)
;
_diffrn_ambient_temperature 100(2)
_diffrn_detector 'Bruker area detector'
_diffrn_detector_type 'CCD area detector'
_diffrn_measured_fraction_theta_full 1.000
_diffrn_measured_fraction_theta_max 0.989
_diffrn_measurement_device 'Bruker Apex II kappa CCD area detector'
_diffrn_measurement_device_type 'Bruker Apex II kappa CCD area detector'
_diffrn_measurement_method '\f and \w scans'
_diffrn_radiation_monochromator graphite
_diffrn_radiation_type MoK\a
_diffrn_radiation_wavelength 0.71073
_diffrn_reflns_av_R_equivalents 0.0470
_diffrn_reflns_av_unetI/netI 0.0480
_diffrn_reflns_Laue_measured_fraction_full 1.000
_diffrn_reflns_Laue_measured_fraction_max 0.989
_diffrn_reflns_limit_h_max 11
_diffrn_reflns_limit_h_min -11
_diffrn_reflns_limit_k_max 11
_diffrn_reflns_limit_k_min -11
_diffrn_reflns_limit_l_max 18
_diffrn_reflns_limit_l_min -17
_diffrn_reflns_number 16596
_diffrn_reflns_point_group_measured_fraction_full 1.000
_diffrn_reflns_point_group_measured_fraction_max 0.989
_diffrn_reflns_theta_full 26.000
_diffrn_reflns_theta_max 28.102
_diffrn_reflns_theta_min 1.532
_diffrn_source 'fine-focus sealed tube'
_diffrn_standards_number 0
_exptl_absorpt_coefficient_mu 0.093
_exptl_absorpt_correction_T_max 0.7456
_exptl_absorpt_correction_T_min 0.5577
_exptl_absorpt_correction_type multi-scan
_exptl_absorpt_process_details
;
SADABS-2014/5 (Bruker,2014/5) was used for absorption correction.
wR2(int) was 0.1413 before and 0.0511 after correction.
The Ratio of minimum to maximum transmission is 0.7480.
The \l/2 correction factor is Not present.
;
_exptl_crystal_colour orange
_exptl_crystal_colour_primary orange
_exptl_crystal_density_diffrn 1.402
_exptl_crystal_description block
_exptl_crystal_F_000 396
_exptl_crystal_size_max 0.371
_exptl_crystal_size_mid 0.285
_exptl_crystal_size_min 0.21
_refine_diff_density_max 0.287
_refine_diff_density_min -0.265
_refine_diff_density_rms 0.050
_refine_ls_extinction_method none
_refine_ls_goodness_of_fit_ref 1.023
_refine_ls_hydrogen_treatment constr
_refine_ls_matrix_type full
_refine_ls_number_parameters 345
_refine_ls_number_reflns 4340
_refine_ls_number_restraints 275
_refine_ls_restrained_S_all 1.077
_refine_ls_R_factor_all 0.0780
_refine_ls_R_factor_gt 0.0495
_refine_ls_shift/su_max 0.001
_refine_ls_shift/su_mean 0.000
_refine_ls_structure_factor_coef Fsqd
_refine_ls_weighting_details 'w=1/[\s^2^(Fo^2^)+(0.0617P)^2^+0.2521P] where P=(Fo^2^+2Fc^2^)/3'
_refine_ls_weighting_scheme calc
_refine_ls_wR_factor_gt 0.1160
_refine_ls_wR_factor_ref 0.1334
_reflns_Friedel_coverage 0.000
_reflns_number_gt 3070
_reflns_number_total 4340
_reflns_threshold_expression 'I > 2\s(I)'
_cod_data_source_file c8ob00154e2.cif
_cod_data_source_block 9d
_cod_depositor_comments 'Adding full bibliography for 7156162--7156163.cif.'
_cod_database_code 7156163
_shelxl_version_number 2013-4
_shelx_space_group_comment
;
The symmetry employed for this shelxl refinement is uniquely defined
by the following loop, which should always be used as a source of
symmetry information in preference to the above space-group names.
They are only intended as comments.
;
_olex2_refinement_description
;
1. Fixed Uiso
 At 1.2 times of:
  All C(H) groups, All C(H,H) groups, All N(H) groups, All N(H,H) groups
2. Restrained distances
 C3-C2 \\sim C3A-C2A \\sim C6-C1A \\sim C6-C1
 with sigma of 0.01
 C2A-C1A \\sim C2-C1
 with sigma of 0.01
 C5-C4 \\sim C5-C4A \\sim C4A-C3A \\sim C4-C3 \\sim C3-C2 \\sim C3A-C2A
 with sigma of 0.01
3. Uiso/Uaniso restraints and constraints
C1 \\sim C2 \\sim C3 \\sim C4 \\sim C4A \\sim C3A \\sim C1A \\sim C2A \\sim
C22A \\sim C22 \\sim C23A \\sim C23 \\sim N4A \\sim N4 \\sim C21A \\sim C21
\\sim N3A \\sim N3: within 2A with sigma of 0.003 and sigma for terminal atoms
of 0.006
4. Others
 Fixed Sof: N3(0.68973) H3A(0.68973) H3B(0.68973) N4(0.68973) C1(0.68973)
 C2(0.68973) C3(0.68973) H3C(0.68973) H3D(0.68973) C4(0.68973) H4A(0.68973)
 H4B(0.68973) C21(0.68973) C22(0.68973) C23(0.68973) C4A(0.31027) H4AA(0.31027)
 H4AB(0.31027) C3A(0.31027) H3AA(0.31027) H3AB(0.31027) C22A(0.31027)
 C21A(0.31027) N3A(0.31027) H3AC(0.31027) H3AD(0.31027) C23A(0.31027)
 N4A(0.31027) C1A(0.31027) C2A(0.31027)
5.a Rotating group:
 N3(H3A,H3B), N3A(H3AC,H3AD)
5.b Secondary CH2 refined with riding coordinates:
 C3(H3C,H3D), C4(H4A,H4B), C4A(H4AA,H4AB), C3A(H3AA,H3AB)
5.c Aromatic/amide H refined with riding coordinates:
 N1(H1), C9(H9), C10(H10), C11(H11), C12(H12), C15(H15), C16(H16), C17(H17),
 C18(H18), C19(H19)
;
_olex2_submission_special_instructions 'No special instructions were received'

loop_
_space_group_symop_operation_xyz
'x, y, z'
'-x, -y, -z'

loop_
_atom_site_label
_atom_site_type_symbol
_atom_site_fract_x
_atom_site_fract_y
_atom_site_fract_z
_atom_site_U_iso_or_equiv
_atom_site_adp_type
_atom_site_occupancy
_atom_site_site_symmetry_order
_atom_site_calc_flag
_atom_site_refinement_flags_posn
_atom_site_refinement_flags_adp
_atom_site_refinement_flags_occupancy
_atom_site_disorder_assembly
_atom_site_disorder_group
O1 O 0.58876(16) 0.34139(18) 0.02667(9) 0.0321(3) Uani 1 1 d . . . . .
O2 O 0.6755(2) 0.13167(17) 0.04661(10) 0.0392(4) Uani 1 1 d . . . . .
N1 N 0.63691(18) 0.35860(18) 0.55209(10) 0.0229(3) Uani 1 1 d . . . . .
H1 H 0.5782 0.2505 0.5353 0.028 Uiso 1 1 calc R . . . .
N2 N 0.64534(18) 0.25716(19) 0.07993(10) 0.0252(3) Uani 1 1 d . . . . .
N3 N 0.4836(3) 0.0087(4) 0.1789(2) 0.0249(6) Uani 0.6897 1 d . U P A 1
H3A H 0.3874 -0.0294 0.1948 0.030 Uiso 0.6897 1 d GR . P A 1
H3B H 0.4557 0.0039 0.1150 0.030 Uiso 0.6897 1 d GR . P A 1
N4 N 0.3988(3) -0.0139(3) 0.39326(16) 0.0348(5) Uani 0.6897 1 d . U P A 1
C1 C 0.6950(7) 0.3910(8) 0.3884(3) 0.0194(6) Uani 0.6897 1 d D U P A 1
C2 C 0.7892(15) 0.5151(6) 0.3443(5) 0.0192(7) Uani 0.6897 1 d D U P A 1
C3 C 0.9171(4) 0.6854(4) 0.4090(2) 0.0238(6) Uani 0.6897 1 d D U P A 1
H3C H 0.9366 0.7657 0.3666 0.029 Uiso 0.6897 1 calc R . P A 1
H3D H 1.0292 0.6748 0.4388 0.029 Uiso 0.6897 1 calc R . P A 1
C4 C 0.8586(4) 0.7571(3) 0.4918(2) 0.0283(6) Uani 0.6897 1 d D U P A 1
H4A H 0.9562 0.8534 0.5389 0.034 Uiso 0.6897 1 calc R . P A 1
H4B H 0.7641 0.7957 0.4640 0.034 Uiso 0.6897 1 calc R . P A 1
C5 C 0.7962(3) 0.6214(2) 0.54358(13) 0.0299(4) Uani 1 1 d D . . . .
C6 C 0.7142(2) 0.4543(2) 0.49237(12) 0.0217(3) Uani 1 1 d D . . . .
C7 C 0.6700(2) 0.4653(2) 0.64243(12) 0.0214(3) Uani 1 1 d . . . . .
C8 C 0.7704(3) 0.6318(2) 0.64037(13) 0.0282(4) Uani 1 1 d . . . . .
C9 C 0.8205(3) 0.7646(3) 0.72505(14) 0.0421(5) Uani 1 1 d . . . . .
H9 H 0.8879 0.8754 0.7257 0.051 Uiso 1 1 calc R . . . .
C10 C 0.7683(3) 0.7280(3) 0.80718(14) 0.0357(5) Uani 1 1 d . . . . .
H10 H 0.8023 0.8152 0.8640 0.043 Uiso 1 1 calc R . . . .
C11 C 0.6649(2) 0.5623(2) 0.80711(13) 0.0278(4) Uani 1 1 d . . . . .
H11 H 0.6291 0.5420 0.8631 0.033 Uiso 1 1 calc R . . . .
C12 C 0.6155(2) 0.4293(2) 0.72565(13) 0.0262(4) Uani 1 1 d . . . . .
H12 H 0.5481 0.3190 0.7258 0.031 Uiso 1 1 calc R . . . .
C13 C 0.7710(2) 0.4729(2) 0.24021(12) 0.0201(3) Uani 1 1 d . . . . .
C14 C 0.8559(2) 0.5975(2) 0.18601(12) 0.0217(3) Uani 1 1 d . . . . .
C15 C 0.8000(2) 0.7299(2) 0.16628(13) 0.0271(4) Uani 1 1 d . . . . .
H15 H 0.7115 0.7465 0.1903 0.033 Uiso 1 1 calc R . . . .
C16 C 0.8755(3) 0.8372(2) 0.11098(14) 0.0319(4) Uani 1 1 d . . . . .
H16 H 0.8371 0.9252 0.0974 0.038 Uiso 1 1 calc R . . . .
C17 C 1.0088(2) 0.8132(2) 0.07571(14) 0.0316(4) Uani 1 1 d . . . . .
H17 H 1.0592 0.8849 0.0382 0.038 Uiso 1 1 calc R . . . .
C18 C 1.0663(2) 0.6837(2) 0.09607(13) 0.0291(4) Uani 1 1 d . . . . .
H18 H 1.1566 0.6689 0.0732 0.035 Uiso 1 1 calc R . . . .
C19 C 0.9895(2) 0.5749(2) 0.15092(13) 0.0255(4) Uani 1 1 d . . . . .
H19 H 1.0278 0.4867 0.1641 0.031 Uiso 1 1 calc R . . . .
C20 C 0.6757(2) 0.3036(2) 0.18811(12) 0.0235(4) Uani 1 1 d . . . . .
C21 C 0.5800(4) 0.1731(6) 0.2302(3) 0.0220(7) Uani 0.6897 1 d . U P A 1
C22 C 0.5918(4) 0.2264(4) 0.3316(3) 0.0222(6) Uani 0.6897 1 d . U P A 1
C23 C 0.4872(4) 0.0979(3) 0.37040(18) 0.0239(5) Uani 0.6897 1 d . U P A 1
C4A C 0.9336(8) 0.7454(7) 0.5057(4) 0.0215(9) Uani 0.3103 1 d D U P A 2
H4AA H 0.9532 0.8623 0.5353 0.026 Uiso 0.3103 1 calc R . P A 2
H4AB H 1.0452 0.7291 0.5257 0.026 Uiso 0.3103 1 calc R . P A 2
C3A C 0.8663(9) 0.7119(9) 0.3937(4) 0.0239(9) Uani 0.3103 1 d D U P A 2
H3AA H 0.9629 0.7710 0.3701 0.029 Uiso 0.3103 1 calc R . P A 2
H3AB H 0.7770 0.7614 0.3764 0.029 Uiso 0.3103 1 calc R . P A 2
C22A C 0.6499(9) 0.2283(11) 0.3381(6) 0.0224(8) Uani 0.3103 1 d . U P A 2
C21A C 0.6314(10) 0.1763(14) 0.2349(8) 0.0227(11) Uani 0.3103 1 d . U P A 2
N3A N 0.5580(8) 0.0061(9) 0.1898(6) 0.0291(13) Uani 0.3103 1 d . U P A 2
H3AC H 0.4694 -0.0466 0.2106 0.035 Uiso 0.3103 1 d GR . P A 2
H3AD H 0.5164 -0.0083 0.1246 0.035 Uiso 0.3103 1 d GR . P A 2
C23A C 0.6017(9) 0.0935(7) 0.3862(4) 0.0286(9) Uani 0.3103 1 d . U P A 2
N4A N 0.5632(8) -0.0266(7) 0.4172(4) 0.0419(12) Uani 0.3103 1 d . U P A 2
C1A C 0.7200(17) 0.405(2) 0.3892(6) 0.0209(10) Uani 0.3103 1 d D U P A 2
C2A C 0.789(3) 0.5291(12) 0.3378(11) 0.0203(10) Uani 0.3103 1 d D U P A 2

loop_
_atom_site_aniso_label
_atom_site_aniso_U_11
_atom_site_aniso_U_22
_atom_site_aniso_U_33
_atom_site_aniso_U_23
_atom_site_aniso_U_13
_atom_site_aniso_U_12
O1 0.0328(7) 0.0444(8) 0.0198(6) 0.0104(6) 0.0060(5) 0.0153(6)
O2 0.0657(10) 0.0278(7) 0.0281(7) 0.0022(6) 0.0235(7) 0.0175(7)
N1 0.0277(7) 0.0204(7) 0.0174(7) 0.0024(6) 0.0080(6) 0.0047(6)
N2 0.0276(7) 0.0250(8) 0.0188(7) 0.0025(6) 0.0085(6) 0.0042(6)
N3 0.0333(14) 0.0210(11) 0.0142(11) 0.0025(9) 0.0060(12) 0.0036(13)
N4 0.0524(13) 0.0224(11) 0.0172(10) 0.0061(9) 0.0057(10) 0.0008(10)
C1 0.0234(14) 0.0188(12) 0.0170(9) 0.0062(8) 0.0068(9) 0.0078(11)
C2 0.0208(9) 0.0205(11) 0.0177(11) 0.0059(10) 0.0068(10) 0.0082(11)
C3 0.0250(11) 0.0228(11) 0.0213(10) 0.0050(9) 0.0065(9) 0.0063(9)
C4 0.0350(13) 0.0234(11) 0.0203(11) 0.0060(9) 0.0043(11) 0.0056(11)
C5 0.0496(11) 0.0197(9) 0.0183(8) 0.0051(7) 0.0099(8) 0.0102(8)
C6 0.0273(8) 0.0216(8) 0.0169(8) 0.0065(7) 0.0059(7) 0.0097(7)
C7 0.0237(8) 0.0243(9) 0.0162(8) 0.0034(7) 0.0039(6) 0.0111(7)
C8 0.0439(10) 0.0217(9) 0.0176(8) 0.0055(7) 0.0072(8) 0.0117(8)
C9 0.0762(15) 0.0217(10) 0.0229(10) 0.0039(8) 0.0165(10) 0.0103(10)
C10 0.0589(12) 0.0296(10) 0.0185(9) 0.0011(8) 0.0109(9) 0.0186(9)
C11 0.0316(9) 0.0369(11) 0.0184(8) 0.0060(8) 0.0087(7) 0.0168(8)
C12 0.0263(8) 0.0291(10) 0.0224(9) 0.0051(7) 0.0093(7) 0.0082(7)
C13 0.0169(7) 0.0241(9) 0.0203(8) 0.0049(7) 0.0060(6) 0.0087(6)
C14 0.0197(8) 0.0237(9) 0.0172(8) 0.0012(7) 0.0058(6) 0.0034(6)
C15 0.0296(9) 0.0273(9) 0.0264(9) 0.0050(7) 0.0131(7) 0.0101(7)
C16 0.0406(10) 0.0263(10) 0.0314(10) 0.0101(8) 0.0146(8) 0.0116(8)
C17 0.0367(10) 0.0272(10) 0.0262(9) 0.0039(8) 0.0166(8) 0.0014(8)
C18 0.0257(8) 0.0299(10) 0.0279(9) -0.0001(8) 0.0147(7) 0.0030(7)
C19 0.0216(8) 0.0284(9) 0.0249(9) 0.0030(7) 0.0090(7) 0.0071(7)
C20 0.0308(9) 0.0238(9) 0.0156(8) 0.0038(7) 0.0070(7) 0.0101(7)
C21 0.0269(14) 0.0203(10) 0.0178(10) 0.0038(8) 0.0061(13) 0.0083(13)
C22 0.0271(11) 0.0194(9) 0.0183(9) 0.0056(7) 0.0053(10) 0.0070(10)
C23 0.0331(11) 0.0202(10) 0.0141(9) 0.0037(8) 0.0034(9) 0.0071(9)
C4A 0.0279(18) 0.0202(16) 0.0180(16) 0.0095(13) 0.0045(16) 0.0108(15)
C3A 0.0277(15) 0.0218(14) 0.0194(14) 0.0073(13) 0.0063(13) 0.0050(13)
C22A 0.0288(15) 0.0196(11) 0.0175(11) 0.0049(11) 0.0071(13) 0.0069(14)
C21A 0.028(2) 0.0197(14) 0.0181(15) 0.0024(13) 0.0070(19) 0.0071(19)
N3A 0.034(3) 0.025(2) 0.022(2) 0.0031(18) 0.010(2) 0.003(2)
C23A 0.0383(16) 0.0223(15) 0.0190(14) 0.0038(13) 0.0095(14) 0.0031(15)
N4A 0.063(3) 0.026(2) 0.029(2) 0.0028(18) 0.018(2) 0.004(2)
C1A 0.0248(16) 0.0194(14) 0.0175(13) 0.0042(13) 0.0048(13) 0.0080(14)
C2A 0.0222(13) 0.0207(14) 0.0184(14) 0.0071(13) 0.0073(13) 0.0067(14)

loop_
_atom_type_symbol
_atom_type_description
_atom_type_scat_dispersion_real
_atom_type_scat_dispersion_imag
_atom_type_scat_source
C C 0.0033 0.0016 'International Tables Vol C Tables 4.2.6.8 and 6.1.1.4'
H H 0.0000 0.0000 'International Tables Vol C Tables 4.2.6.8 and 6.1.1.4'
N N 0.0061 0.0033 'International Tables Vol C Tables 4.2.6.8 and 6.1.1.4'
O O 0.0106 0.0060 'International Tables Vol C Tables 4.2.6.8 and 6.1.1.4'

loop_
_geom_angle_atom_site_label_1
_geom_angle_atom_site_label_2
_geom_angle_atom_site_label_3
_geom_angle
C6 N1 H1 125.8
C7 N1 H1 125.8
C7 N1 C6 108.32(13)
O1 N2 O2 123.21(15)
O1 N2 C20 119.05(14)
O2 N2 C20 117.72(14)
H3A N3 H3B 108.6
C21 N3 H3A 110.5
C21 N3 H3B 109.2
C2 C1 C6 113.9(5)
C22 C1 C2 120.5(3)
C22 C1 C6 125.5(4)
C1 C2 C3 120.0(5)
C1 C2 C13 119.6(3)
C13 C2 C3 120.2(5)
C2 C3 H3C 108.6
C2 C3 H3D 108.6
C2 C3 C4 114.5(5)
H3C C3 H3D 107.6
C4 C3 H3C 108.6
C4 C3 H3D 108.6
C3 C4 H4A 110.1
C3 C4 H4B 110.1
H4A C4 H4B 108.4
C5 C4 C3 108.1(2)
C5 C4 H4A 110.1
C5 C4 H4B 110.1
C6 C5 C4 121.17(17)
C6 C5 C8 107.11(14)
C6 C5 C4A 119.3(3)
C8 C5 C4 130.33(18)
C8 C5 C4A 130.9(3)
N1 C6 C1 125.1(3)
N1 C6 C1A 131.2(6)
C5 C6 N1 109.63(14)
C5 C6 C1 125.0(3)
C5 C6 C1A 119.2(6)
N1 C7 C8 108.46(14)
N1 C7 C12 129.62(16)
C12 C7 C8 121.90(16)
C7 C8 C5 106.49(15)
C9 C8 C5 134.45(17)
C9 C8 C7 119.06(16)
C8 C9 H9 120.6
C10 C9 C8 118.75(18)
C10 C9 H9 120.6
C9 C10 H10 119.3
C9 C10 C11 121.46(18)
C11 C10 H10 119.3
C10 C11 H11 119.5
C12 C11 C10 121.04(16)
C12 C11 H11 119.5
C7 C12 H12 121.1
C11 C12 C7 117.76(16)
C11 C12 H12 121.1
C2 C13 C14 123.5(2)
C20 C13 C2 117.5(2)
C20 C13 C14 118.91(14)
C2A C13 C14 118.5(5)
C2A C13 C20 122.6(5)
C15 C14 C13 121.95(14)
C19 C14 C13 118.47(15)
C19 C14 C15 119.52(15)
C14 C15 H15 119.9
C16 C15 C14 120.26(15)
C16 C15 H15 119.9
C15 C16 H16 120.1
C15 C16 C17 119.84(17)
C17 C16 H16 120.1
C16 C17 H17 119.9
C18 C17 C16 120.22(16)
C18 C17 H17 119.9
C17 C18 H18 120.0
C17 C18 C19 119.96(16)
C19 C18 H18 120.0
C14 C19 C18 120.20(17)
C14 C19 H19 119.9
C18 C19 H19 119.9
C13 C20 N2 119.12(14)
C13 C20 C21 124.3(2)
C21 C20 N2 115.9(2)
C21A C20 N2 117.6(5)
C21A C20 C13 122.6(5)
N3 C21 C20 124.4(4)
N3 C21 C22 120.4(3)
C22 C21 C20 115.2(3)
C1 C22 C21 122.4(3)
C1 C22 C23 123.1(3)
C21 C22 C23 114.4(3)
N4 C23 C22 174.0(3)
C5 C4A H4AA 109.8
C5 C4A H4AB 109.8
H4AA C4A H4AB 108.3
C3A C4A C5 109.3(4)
C3A C4A H4AA 109.8
C3A C4A H4AB 109.8
C4A C3A H3AA 108.2
C4A C3A H3AB 108.2
C4A C3A C2A 116.3(8)
H3AA C3A H3AB 107.4
C2A C3A H3AA 108.2
C2A C3A H3AB 108.2
C21A C22A C1A 121.8(8)
C23A C22A C21A 114.7(7)
C23A C22A C1A 123.5(8)
C20 C21A C22A 115.2(8)
C20 C21A N3A 125.7(9)
N3A C21A C22A 118.9(8)
C21A N3A H3AC 111.4
C21A N3A H3AD 109.9
H3AC N3A H3AD 107.3
N4A C23A C22A 173.1(7)
C22A C1A C6 119.9(10)
C2A C1A C6 121.2(13)
C2A C1A C22A 118.9(7)
C13 C2A C3A 125.2(10)
C13 C2A C1A 116.9(7)
C1A C2A C3A 117.9(13)

loop_
_geom_bond_atom_site_label_1
_geom_bond_atom_site_label_2
_geom_bond_distance
O1 N2 1.2221(18)
O2 N2 1.2335(19)
N1 H1 0.8600
N1 C6 1.3833(19)
N1 C7 1.369(2)
N2 C20 1.459(2)
N3 H3A 0.8661
N3 H3B 0.8655
N3 C21 1.360(5)
N4 C23 1.145(3)
C1 C2 1.420(4)
C1 C6 1.442(4)
C1 C22 1.391(6)
C2 C3 1.501(5)
C2 C13 1.421(7)
C3 H3C 0.9700
C3 H3D 0.9700
C3 C4 1.502(4)
C4 H4A 0.9700
C4 H4B 0.9700
C4 C5 1.475(3)
C5 C6 1.367(2)
C5 C8 1.429(2)
C5 C4A 1.553(5)
C6 C1A 1.476(7)
C7 C8 1.408(2)
C7 C12 1.398(2)
C8 C9 1.401(3)
C9 H9 0.9300
C9 C10 1.376(3)
C10 H10 0.9300
C10 C11 1.401(3)
C11 H11 0.9300
C11 C12 1.373(3)
C12 H12 0.9300
C13 C14 1.491(2)
C13 C20 1.395(2)
C13 C2A 1.349(15)
C14 C15 1.389(2)
C14 C19 1.388(2)
C15 H15 0.9300
C15 C16 1.383(2)
C16 H16 0.9300
C16 C17 1.391(3)
C17 H17 0.9300
C17 C18 1.375(3)
C18 H18 0.9300
C18 C19 1.390(2)
C19 H19 0.9300
C20 C21 1.442(5)
C20 C21A 1.345(12)
C21 C22 1.409(5)
C22 C23 1.433(4)
C4A H4AA 0.9700
C4A H4AB 0.9700
C4A C3A 1.493(6)
C3A H3AA 0.9700
C3A H3AB 0.9700
C3A C2A 1.494(7)
C22A C21A 1.416(12)
C22A C23A 1.412(10)
C22A C1A 1.434(16)
C21A N3A 1.367(12)
N3A H3AC 0.8784
N3A H3AD 0.8752
C23A N4A 1.150(7)
C1A C2A 1.416(8)

loop_
_geom_torsion_atom_site_label_1
_geom_torsion_atom_site_label_2
_geom_torsion_atom_site_label_3
_geom_torsion_atom_site_label_4
_geom_torsion
O1 N2 C20 C13 -49.2(2)
O1 N2 C20 C21 121.5(2)
O1 N2 C20 C21A 139.9(4)
O2 N2 C20 C13 132.07(17)
O2 N2 C20 C21 -57.2(2)
O2 N2 C20 C21A -38.8(4)
N1 C6 C1A C22A -6.0(17)
N1 C6 C1A C2A 172.0(15)
N1 C7 C8 C5 0.31(19)
N1 C7 C8 C9 179.84(17)
N1 C7 C12 C11 -178.70(16)
N2 C20 C21 N3 8.3(4)
N2 C20 C21 C22 -171.8(2)
N2 C20 C21A C22A -175.0(4)
N2 C20 C21A N3A -0.9(9)
N3 C21 C22 C1 177.1(4)
N3 C21 C22 C23 -3.8(4)
C1 C2 C3 C4 -38.3(11)
C1 C2 C13 C14 176.2(7)
C1 C2 C13 C20 -7.1(12)
C1 C2 C13 C2A 143(17)
C1 C6 C1A C22A -47(7)
C1 C6 C1A C2A 131(9)
C2 C1 C6 N1 -179.5(6)
C2 C1 C6 C5 7.6(9)
C2 C1 C6 C1A -36(7)
C2 C1 C22 C21 2.1(10)
C2 C1 C22 C23 -177.0(7)
C2 C3 C4 C5 47.5(5)
C2 C13 C14 C15 -70.4(6)
C2 C13 C14 C19 112.3(6)
C2 C13 C20 N2 176.4(6)
C2 C13 C20 C21 6.6(6)
C2 C13 C20 C21A -13.2(7)
C2 C13 C2A C3A 158(18)
C2 C13 C2A C1A -26(14)
C3 C2 C13 C14 -8.3(11)
C3 C2 C13 C20 168.4(6)
C3 C2 C13 C2A -41(15)
C3 C4 C5 C6 -33.4(3)
C3 C4 C5 C8 161.8(2)
C3 C4 C5 C4A 59.8(6)
C4 C5 C6 N1 -167.6(2)
C4 C5 C6 C1 6.2(5)
C4 C5 C6 C1A 12.5(8)
C4 C5 C8 C7 166.0(2)
C4 C5 C8 C9 -13.4(4)
C4 C5 C4A C3A -59.3(6)
C5 C6 C1A C22A 173.9(8)
C5 C6 C1A C2A -8(2)
C5 C8 C9 C10 178.7(2)
C5 C4A C3A C2A -45.3(14)
C6 N1 C7 C8 -0.15(18)
C6 N1 C7 C12 178.04(16)
C6 C1 C2 C3 9.1(13)
C6 C1 C2 C13 -175.3(6)
C6 C1 C22 C21 -179.7(4)
C6 C1 C22 C23 1.2(8)
C6 C5 C8 C7 -0.4(2)
C6 C5 C8 C9 -179.8(2)
C6 C5 C4A C3A 42.1(6)
C6 C1A C2A C13 -172.9(14)
C6 C1A C2A C3A 4(3)
C7 N1 C6 C1 -173.9(4)
C7 N1 C6 C5 -0.08(19)
C7 N1 C6 C1A 179.8(9)
C7 C8 C9 C10 -0.7(3)
C8 C5 C6 N1 0.3(2)
C8 C5 C6 C1 174.1(4)
C8 C5 C6 C1A -179.7(8)
C8 C5 C4A C3A -159.1(4)
C8 C7 C12 C11 -0.7(2)
C8 C9 C10 C11 -0.8(3)
C9 C10 C11 C12 1.6(3)
C10 C11 C12 C7 -0.8(3)
C12 C7 C8 C5 -178.05(16)
C12 C7 C8 C9 1.5(3)
C13 C2 C3 C4 146.1(7)
C13 C14 C15 C16 -176.42(17)
C13 C14 C19 C18 177.07(16)
C13 C20 C21 N3 178.5(2)
C13 C20 C21 C22 -1.7(4)
C13 C20 C21A C22A 14.5(8)
C13 C20 C21A N3A -171.4(6)
C14 C13 C20 N2 -6.7(2)
C14 C13 C20 C21 -176.6(2)
C14 C13 C20 C21A 163.7(4)
C14 C13 C2A C3A 9(3)
C14 C13 C2A C1A -174.7(16)
C14 C15 C16 C17 -0.5(3)
C15 C14 C19 C18 -0.3(3)
C15 C16 C17 C18 -0.3(3)
C16 C17 C18 C19 0.9(3)
C17 C18 C19 C14 -0.6(3)
C19 C14 C15 C16 0.8(3)
C20 C13 C14 C15 112.90(19)
C20 C13 C14 C19 -64.4(2)
C20 C13 C2A C3A -170.7(15)
C20 C13 C2A C1A 6(3)
C20 C21 C22 C1 -2.8(5)
C20 C21 C22 C23 176.3(3)
C21 C20 C21A C22A -87(2)
C21 C20 C21A N3A 87(2)
C22 C1 C2 C3 -172.5(6)
C22 C1 C2 C13 3.0(14)
C22 C1 C6 N1 2.2(8)
C22 C1 C6 C5 -170.7(4)
C22 C1 C6 C1A 145(9)
C4A C5 C6 N1 163.6(3)
C4A C5 C6 C1 -22.5(5)
C4A C5 C6 C1A -16.3(8)
C4A C5 C8 C7 -161.1(3)
C4A C5 C8 C9 19.5(5)
C4A C3A C2A C13 -158.7(18)
C4A C3A C2A C1A 25(3)
C22A C1A C2A C13 5(3)
C22A C1A C2A C3A -178.2(14)
C21A C20 C21 N3 -92(2)
C21A C20 C21 C22 88(2)
C21A C22A C1A C6 171.5(9)
C21A C22A C1A C2A -7(2)
C23A C22A C21A C20 179.5(6)
C23A C22A C21A N3A 5.0(10)
C23A C22A C1A C6 -11.5(16)
C23A C22A C1A C2A 170.4(17)
C1A C22A C21A C20 -3.2(12)
C1A C22A C21A N3A -177.8(9)
C2A C13 C14 C15 -66.8(14)
C2A C13 C14 C19 116.0(14)
C2A C13 C20 N2 173.0(14)
C2A C13 C20 C21 3.1(15)
C2A C13 C20 C21A -16.7(15)
